data_1529794
loop_
_publ_author_name
'Datt, I.D.'
'Rannev, N.V.'
'Kuznets, V.M.'
'Ozerov, R.P.'

_publ_section_title
;
 The study of the crystal structure of the crystalline hydrates of salts
 of lithium. the study of the water molecule state in the lithium chloride
 hydrate Li Cl D2 O by neutron diffraction and nuclear magnetic resonance
;
_journal_name_full Kristallografiya
_journal_page_first 631
_journal_page_last 634
_journal_volume 16
_journal_year 1971
_chemical_formula_sum 'Cl D2 Li O'
_chemical_name_systematic 'Li Cl (D2 O)'
_space_group_IT_number 123
_symmetry_space_group_name_Hall '-P 4 2'
_symmetry_space_group_name_H-M 'P 4/m m m'
_cell_angle_alpha 90
_cell_angle_beta 90
_cell_angle_gamma 90
_cell_formula_units_Z 1
_cell_length_a 3.81
_cell_length_b 3.81
_cell_length_c 3.88
_cell_volume 56.322
_citation_journal_id_ASTM KRISAJ
_cod_data_source_file Datt_KRISAJ_1971_916.cif
_cod_data_source_block D2Cl1Li1O1
_cod_original_cell_volume 56.32247
_cod_original_formula_sum 'D2 Cl1 Li1 O1'
_cod_database_code 1529794

loop_
_symmetry_equiv_pos_as_xyz
x,y,z
-y,x,z
-x,-y,z
y,-x,z
x,-y,-z
y,x,-z
-x,y,-z
-y,-x,-z
-x,-y,-z
y,-x,-z
x,y,-z
-y,x,-z
-x,y,z
-y,-x,z
x,-y,z
y,x,z

loop_
_atom_site_label
_atom_site_type_symbol
_atom_site_fract_x
_atom_site_fract_y
_atom_site_fract_z
_atom_site_occupancy
_atom_site_U_iso_or_equiv
O1 O-2 0.5 0.5 0.5 1 0.0
D1 D+1 0.333 0.333 0.329 0.25 0.0
Cl1 Cl-1 0 0 0 1 0.0
Li1 Li+1 0 0.5 0.5 0.5 0.0
